data_1541711
loop_
_publ_author_name
'Bessler, K.E.'
'Torres de Sousa, A.'
'Deflon, V.M.'
'Niquet, E.'

_publ_section_title
;
 Silver complexes with cyanoguanidine: preparation and crystal structures
 of (Ag (cgn)2) F and (Ag (cgn)2) (B F4)
;
_journal_name_full 'Zeitschrift fuer Anorganische und Allgemeine Chemie'
_journal_page_first 1091
_journal_page_last 1095
_journal_volume 629
_journal_year 2003
_chemical_formula_sum 'C4 H8 Ag F N8'
_chemical_name_systematic '(Ag (C (N H2)2 (N C N))2) F'
_space_group_IT_number 2
_symmetry_space_group_name_Hall '-P 1'
_symmetry_space_group_name_H-M 'P -1'
_cell_angle_alpha 93.558
_cell_angle_beta 97.439
_cell_angle_gamma 97.376
_cell_formula_units_Z 2
_cell_length_a 6.1318
_cell_length_b 7.6149
_cell_length_c 9.7116
_cell_volume 444.497
_citation_journal_id_ASTM ZAACAB
_cod_data_source_file Bessler_ZAACAB_2003_444.cif
_cod_data_source_block C4H8Ag1F1N8
_cod_original_cell_volume 444.4971
_cod_original_formula_sum 'C4 H8 Ag1 F1 N8'
_cod_database_code 1541711

loop_
_symmetry_equiv_pos_as_xyz
x,y,z
-x,-y,-z

loop_
_atom_site_label
_atom_site_type_symbol
_atom_site_fract_x
_atom_site_fract_y
_atom_site_fract_z
_atom_site_occupancy
_atom_site_U_iso_or_equiv
C1 C+4 -0.3036 0.4782 0.7489 1 0.0
C3 C+4 0.6098 0.2182 1.0134 1 0.0
N1 N-3 -0.1292 0.4708 0.8095 1 0.0
F1 F-1 -0.8285 -0.09446 0.4473 1 0.0
H4 H+1 -0.88 0.468 0.625 1 0.0
H3 H+1 -0.945 0.285 0.566 1 0.0
C2 C+4 -0.6312 0.3615 0.6186 1 0.0
H6 H+1 0.658 0.243 1.268 1 0.0
N5 N-3 0.4407 0.2642 0.9777 1 0.0
N2 N-3 -0.4976 0.5022 0.68882 1 0.0
H5 H+1 0.781 0.145 1.367 1 0.0
N7 N-3 0.7497 0.1741 1.2808 1 0.0
H1 H+1 -0.423 0.187 0.593 1 0.0
N4 N-3 -0.8432 0.3828 0.5808 1 0.0
N3 N-3 -0.5656 0.2082 0.5852 1 0.0
H2 H+1 -0.661 0.123 0.534 1 0.0
C4 C+4 0.8598 0.1277 1.1783 1 0.0
N8 N-3 1.0346 0.0435 1.2041 1 0.0
N6 N-3 0.8018 0.1636 1.04369 1 0.0
H7 H+1 1.091 0.003 1.141 1 0.0
Ag1 Ag+1 0.13253 0.35771 0.924793 1 0.0
H8 H+1 1.077 0.014 1.291 1 0.0
